data_4111339
loop_
_publ_author_name
'Shizuka Takami'
'Lumi Kuroki'
'Masahiro Irie'

_publ_contact_author
;Prof. Masahiro Irie
Department of Chemistry and Biochemistry
Graduate School of Engineering, Kyushu University
Hakozaki 6-10-1, Higashi-ku, Fukuoka, Japan
;
_publ_contact_author_email ' irie@cstf.kyushu-u.ac.jp'
_publ_contact_author_fax ' 81(92)6423557 '
_publ_contact_author_phone ' 81(92)6424130 '
_publ_section_title
;
 Photochromism of Mixed Crystals Containing Bisthienyl-, Bisthiazolyl-,
 and Bisoxazolylethene Derivatives
;
_journal_name_full 'Journal of the American Chemical Society'
_journal_page_first 7319
_journal_page_last 7326
_journal_paper_doi 10.1021/ja068786+
_journal_volume 129
_journal_year 2007
_chemical_formula_sum 'C25.63 H16.63 F6 N1.37 O0.3 S1.7'
_chemical_formula_weight 517.08
_chemical_name_systematic
; 
1,2-bis(2-methyl-5-phenyl-3-thienyl)perfluorocyclopentene (32%) 
and 1,2-bis(5-methyl-2-phenyl-4-thiazolyl)perfluorocyclopentene (53%) and
1,2-bis(5-methyl-2-phenyl-4-oxazolyl)perfluorocyclopentene (15%) 
;
_space_group_IT_number 14
_symmetry_cell_setting monoclinic
_symmetry_space_group_name_Hall '-P 2yn'
_symmetry_space_group_name_H-M 'P 1 21/n 1'
_atom_sites_solution_hydrogens geom
_atom_sites_solution_primary direct
_atom_sites_solution_secondary difmap
_audit_creation_method SHELXL-97
_cell_angle_alpha 90.00
_cell_angle_beta 102.519(6)
_cell_angle_gamma 90.00
_cell_formula_units_Z 4
_cell_length_a 7.288(3)
_cell_length_b 25.792(10)
_cell_length_c 12.586(5)
_cell_measurement_reflns_used 1683
_cell_measurement_temperature 123
_cell_measurement_theta_max 19.70
_cell_measurement_theta_min 2.29
_cell_volume 2309.6(16)
_computing_cell_refinement 'Bruker SMART'
_computing_data_collection 'Bruker SMART'
_computing_data_reduction 'Bruker SMART'
_computing_molecular_graphics 'Bruker SHELXTL'
_computing_publication_material 'Bruker SHELXTL'
_computing_structure_refinement 'SHELXL-97 (Sheldrick, 1997)'
_computing_structure_solution 'SHELXS-97 (Sheldrick, 1990)'
_diffrn_ambient_temperature 123
_diffrn_detector_area_resol_mean 8.333
_diffrn_measured_fraction_theta_full 0.942
_diffrn_measured_fraction_theta_max 0.942
_diffrn_measurement_device_type 'CCD area detector'
_diffrn_measurement_method 'phi and omega scans'
_diffrn_radiation_monochromator graphite
_diffrn_radiation_source 'fine-focus sealed tube'
_diffrn_radiation_type MoK\a
_diffrn_radiation_wavelength 0.71073
_diffrn_reflns_av_R_equivalents 0.0691
_diffrn_reflns_av_sigmaI/netI 0.0778
_diffrn_reflns_limit_h_max 8
_diffrn_reflns_limit_h_min -8
_diffrn_reflns_limit_k_max 26
_diffrn_reflns_limit_k_min -31
_diffrn_reflns_limit_l_max 13
_diffrn_reflns_limit_l_min -14
_diffrn_reflns_number 15777
_diffrn_reflns_theta_full 25.38
_diffrn_reflns_theta_max 25.38
_diffrn_reflns_theta_min 1.84
_exptl_absorpt_coefficient_mu 0.269
_exptl_absorpt_correction_T_max 0.9867
_exptl_absorpt_correction_T_min 0.9236
_exptl_absorpt_correction_type empirical
_exptl_absorpt_process_details 'SADABS Sheldrick 1996'
_exptl_crystal_colour colorless
_exptl_crystal_density_diffrn 1.487
_exptl_crystal_description needle
_exptl_crystal_F_000 1054
_exptl_crystal_size_max 0.30
_exptl_crystal_size_mid 0.05
_exptl_crystal_size_min 0.05
_refine_diff_density_max 0.703
_refine_diff_density_min -0.551
_refine_diff_density_rms 0.064
_refine_ls_extinction_method none
_refine_ls_goodness_of_fit_ref 1.306
_refine_ls_hydrogen_treatment constr
_refine_ls_matrix_type full
_refine_ls_number_parameters 327
_refine_ls_number_reflns 3999
_refine_ls_number_restraints 1
_refine_ls_restrained_S_all 1.306
_refine_ls_R_factor_all 0.1397
_refine_ls_R_factor_gt 0.0724
_refine_ls_shift/su_max 0.001
_refine_ls_shift/su_mean 0.000
_refine_ls_structure_factor_coef Fsqd
_refine_ls_weighting_details 'calc w=1/[\s^2^(Fo^2^)+(0.0554P)^2^+0.2381P] where P=(Fo^2^+2Fc^2^)/3'
_refine_ls_weighting_scheme calc
_refine_ls_wR_factor_gt 0.1489
_refine_ls_wR_factor_ref 0.1694
_reflns_number_gt 2269
_reflns_number_total 3999
_reflns_threshold_expression >2sigma(I)
_cod_data_source_file ja068786si20070311_095434_3.cif
_cod_data_source_block Mixed_crystal(1a/2a/3a)
_cod_original_cell_volume 2309.4(15)
_cod_original_formula_sum 'C25.63 H16.63 F6 N1.37 O0.30 S1.70'
_cod_database_code 4111339

loop_
_symmetry_equiv_pos_as_xyz
'x, y, z'
'-x+1/2, y+1/2, -z+1/2'
'-x, -y, -z'
'x-1/2, -y-1/2, z-1/2'

loop_
_atom_site_label
_atom_site_type_symbol
_atom_site_fract_x
_atom_site_fract_y
_atom_site_fract_z
_atom_site_U_iso_or_equiv
_atom_site_adp_type
_atom_site_occupancy
_atom_site_symmetry_multiplicity
_atom_site_calc_flag
_atom_site_refinement_flags
_atom_site_disorder_assembly
_atom_site_disorder_group
C2 C 0.9402(6) 0.09814(15) 0.8453(4) 0.0371(11) Uani 1 1 d . . .
C4 C 1.0800(6) 0.07360(16) 1.0129(4) 0.0392(11) Uani 1 1 d . . .
C5 C 0.9321(6) 0.10839(17) 0.7302(4) 0.0402(11) Uani 1 1 d . A .
C6 C 1.0268(6) 0.07357(19) 0.6631(4) 0.0494(13) Uani 1 1 d . . .
C8 C 0.8386(6) 0.1368(2) 0.5503(4) 0.0503(13) Uani 1 1 d . . .
C9 C 0.8414(6) 0.14689(18) 0.6672(3) 0.0419(12) Uani 1 1 d . A .
C10 C 0.8524(6) 0.22499(18) 0.7856(4) 0.0465(12) Uani 1 1 d . . .
C11 C 0.7631(6) 0.19430(18) 0.7031(4) 0.0432(11) Uani 1 1 d . A .
C13 C 0.5423(7) 0.2536(2) 0.6992(4) 0.0500(13) Uani 1 1 d . . .
C14 C 0.5912(6) 0.11725(18) 0.8475(4) 0.0594(14) Uani 1 1 d . . .
H14A H 0.5748 0.1545 0.8576 0.089 Uiso 1 1 calc R A .
H14B H 0.5081 0.0978 0.8848 0.089 Uiso 1 1 calc R . .
H14C H 0.5598 0.1090 0.7697 0.089 Uiso 1 1 calc R . .
C15 C 1.0448(6) 0.22096(18) 0.8589(4) 0.0584(14) Uani 1 1 d . A .
H15A H 1.0348 0.2046 0.9277 0.088 Uiso 1 1 calc R . .
H15B H 1.0988 0.2557 0.8732 0.088 Uiso 1 1 calc R . .
H15C H 1.1261 0.1999 0.8233 0.088 Uiso 1 1 calc R . .
C16 C 1.2218(5) 0.05672(16) 1.1077(3) 0.0364(10) Uani 1 1 d . A .
C17 C 1.3883(6) 0.03544(16) 1.0931(4) 0.0446(12) Uani 1 1 d . . .
H17 H 1.4102 0.0322 1.0217 0.054 Uiso 1 1 calc R A .
C18 C 1.5230(6) 0.01889(17) 1.1809(4) 0.0502(13) Uani 1 1 d . A .
H18 H 1.6363 0.0039 1.1697 0.060 Uiso 1 1 calc R . .
C19 C 1.4941(7) 0.02406(18) 1.2840(4) 0.0511(13) Uani 1 1 d . . .
H19 H 1.5869 0.0125 1.3444 0.061 Uiso 1 1 calc R A .
C20 C 1.3321(7) 0.0458(2) 1.3003(4) 0.0631(15) Uani 1 1 d . A .
H20 H 1.3127 0.0498 1.3722 0.076 Uiso 1 1 calc R . .
C21 C 1.1967(6) 0.0621(2) 1.2131(4) 0.0586(14) Uani 1 1 d . . .
H21 H 1.0843 0.0773 1.2252 0.070 Uiso 1 1 calc R A .
C22 C 0.3605(8) 0.27979(18) 0.6711(4) 0.0529(13) Uani 1 1 d . A .
C23 C 0.2275(7) 0.2637(2) 0.5832(5) 0.0630(15) Uani 1 1 d . . .
H23 H 0.2572 0.2362 0.5396 0.076 Uiso 1 1 calc R A .
C24 C 0.0510(8) 0.2862(2) 0.5555(5) 0.0807(18) Uani 1 1 d . A .
H24 H -0.0377 0.2744 0.4934 0.097 Uiso 1 1 calc R . .
C25 C 0.0052(10) 0.3252(3) 0.6170(7) 0.095(2) Uani 1 1 d . . .
H25 H -0.1165 0.3403 0.5983 0.114 Uiso 1 1 calc R A .
C26 C 0.1315(11) 0.3428(2) 0.7049(6) 0.082(2) Uani 1 1 d . A .
H26 H 0.0984 0.3704 0.7471 0.098 Uiso 1 1 calc R . .
C27 C 0.3104(9) 0.3205(2) 0.7338(4) 0.0745(17) Uani 1 1 d . . .
H27 H 0.3982 0.3328 0.7958 0.089 Uiso 1 1 calc R A .
F1 F 1.0268(4) 0.02268(12) 0.6902(2) 0.0764(9) Uani 1 1 d . A .
F2 F 1.2098(3) 0.08438(12) 0.6757(2) 0.0728(9) Uani 1 1 d . A .
F5 F 0.6676(4) 0.13764(12) 0.4860(2) 0.0802(10) Uani 1 1 d . A .
F6 F 0.9397(5) 0.17196(13) 0.5085(2) 0.0987(12) Uani 1 1 d . A .
S1A S 0.8456(13) 0.0818(4) 1.0228(8) 0.0354(7) Uiso 0.312(17) 1 d P A 1
S2A S 0.7460(17) 0.2791(3) 0.8063(5) 0.0407(8) Uiso 0.312(17) 1 d P A 1
C3A C 1.088(6) 0.081(2) 0.912(6) 0.029(12) Uiso 0.312(17) 1 d P A 1
H3A H 1.2002 0.0746 0.8884 0.034 Uiso 0.312(17) 1 calc PR A 1
C12A C 0.563(5) 0.2057(10) 0.644(2) 0.028(8) Uiso 0.312(17) 1 d P A 1
H12A H 0.4793 0.1873 0.5887 0.034 Uiso 0.312(17) 1 calc PR A 1
S1B S 0.8508(9) 0.0901(2) 1.0314(4) 0.0354(7) Uiso 0.475(19) 1 d P A 2
S2B S 0.6952(12) 0.2777(2) 0.8002(4) 0.0407(8) Uiso 0.475(19) 1 d P A 2
N3B N 1.118(4) 0.0794(8) 0.909(3) 0.034(5) Uiso 0.475(19) 1 d P A 2
N12B N 0.584(4) 0.2132(11) 0.6575(18) 0.040(8) Uiso 0.475(19) 1 d P A 2
O1C O 0.899(3) 0.0827(9) 1.0121(15) 0.0354(7) Uiso 0.213(7) 1 d P A 3
O2C O 0.707(4) 0.2633(8) 0.7901(16) 0.0407(8) Uiso 0.213(7) 1 d P A 3
N3C N 1.103(11) 0.0839(16) 0.926(3) 0.025(14) Uiso 0.213(7) 1 d P A 3
N12C N 0.616(5) 0.2139(16) 0.651(3) 0.028(10) Uiso 0.213(7) 1 d P A 3
C1 C 0.7916(6) 0.10253(16) 0.8942(4) 0.0414(11) Uani 1 1 d . A .
F3 F 0.7787(5) 0.04666(14) 0.5249(3) 0.0707(15) Uiso 0.811(6) 1 d P A 4
F4 F 1.0276(6) 0.07740(16) 0.4731(3) 0.0753(14) Uiso 0.811(6) 1 d P A 4
C7 C 0.9160(10) 0.0793(3) 0.5479(5) 0.0546(19) Uiso 0.811(6) 1 d P A 4
F4A F 1.135(3) 0.1224(7) 0.5203(15) 0.098(8) Uiso 0.189(6) 1 d P A 5
F3A F 0.946(2) 0.0617(5) 0.4655(11) 0.040(4) Uiso 0.189(6) 1 d P A 5
C7A C 0.962(3) 0.1023(10) 0.5446(17) 0.023(5) Uiso 0.189(6) 1 d P A 5

loop_
_atom_site_aniso_label
_atom_site_aniso_U_11
_atom_site_aniso_U_22
_atom_site_aniso_U_33
_atom_site_aniso_U_23
_atom_site_aniso_U_13
_atom_site_aniso_U_12
C2 0.038(2) 0.032(3) 0.039(3) -0.001(2) 0.002(2) -0.002(2)
C4 0.044(3) 0.032(3) 0.043(3) 0.003(2) 0.012(2) -0.008(2)
C5 0.037(2) 0.045(3) 0.036(3) -0.006(2) 0.003(2) -0.003(2)
C6 0.045(3) 0.048(3) 0.050(3) -0.002(3) -0.002(2) -0.001(2)
C8 0.045(3) 0.064(4) 0.037(3) -0.001(3) -0.002(2) 0.010(3)
C9 0.040(2) 0.054(3) 0.030(3) 0.000(2) 0.003(2) 0.003(2)
C10 0.054(3) 0.048(3) 0.038(3) 0.012(2) 0.010(2) -0.001(2)
C11 0.050(3) 0.047(3) 0.034(3) 0.007(2) 0.012(2) 0.006(2)
C13 0.074(4) 0.048(3) 0.030(3) 0.007(2) 0.017(2) 0.001(3)
C14 0.049(3) 0.056(3) 0.078(4) 0.001(3) 0.023(3) -0.005(2)
C15 0.068(3) 0.046(3) 0.054(3) -0.004(3) 0.000(3) -0.008(3)
C16 0.038(2) 0.036(3) 0.034(3) 0.002(2) 0.005(2) -0.003(2)
C17 0.053(3) 0.045(3) 0.034(3) -0.009(2) 0.006(2) 0.002(2)
C18 0.051(3) 0.047(3) 0.048(3) -0.005(3) 0.001(2) 0.011(2)
C19 0.058(3) 0.054(3) 0.035(3) 0.002(3) -0.003(2) -0.005(3)
C20 0.070(4) 0.086(4) 0.037(3) 0.009(3) 0.019(3) 0.001(3)
C21 0.048(3) 0.082(4) 0.047(3) 0.009(3) 0.016(3) 0.007(3)
C22 0.085(4) 0.032(3) 0.049(3) 0.005(3) 0.031(3) 0.008(3)
C23 0.069(4) 0.051(4) 0.075(4) 0.000(3) 0.030(3) 0.008(3)
C24 0.078(4) 0.066(4) 0.100(5) 0.013(4) 0.024(4) 0.010(3)
C25 0.110(6) 0.067(5) 0.122(7) 0.039(5) 0.059(5) 0.030(4)
C26 0.130(6) 0.043(4) 0.091(5) 0.015(4) 0.063(4) 0.032(4)
C27 0.127(5) 0.047(4) 0.056(4) 0.013(3) 0.036(4) 0.012(4)
F1 0.090(2) 0.058(2) 0.078(2) -0.0097(17) 0.0133(17) 0.0066(17)
F2 0.0414(16) 0.111(2) 0.064(2) -0.0085(18) 0.0073(13) 0.0078(16)
F5 0.0664(19) 0.116(3) 0.0466(18) -0.0177(17) -0.0136(15) 0.0312(18)
F6 0.152(3) 0.102(3) 0.053(2) -0.0104(19) 0.047(2) -0.035(2)
C1 0.046(3) 0.037(3) 0.040(3) -0.003(2) 0.007(2) -0.009(2)

loop_
_atom_type_symbol
_atom_type_description
_atom_type_scat_dispersion_real
_atom_type_scat_dispersion_imag
_atom_type_scat_source
C C 0.0033 0.0016 'International Tables Vol C Tables 4.2.6.8 and 6.1.1.4'
H H 0.0000 0.0000 'International Tables Vol C Tables 4.2.6.8 and 6.1.1.4'
N N 0.0061 0.0033 'International Tables Vol C Tables 4.2.6.8 and 6.1.1.4'
O O 0.0106 0.0060 'International Tables Vol C Tables 4.2.6.8 and 6.1.1.4'
F F 0.0171 0.0103 'International Tables Vol C Tables 4.2.6.8 and 6.1.1.4'
S S 0.1246 0.1234 'International Tables Vol C Tables 4.2.6.8 and 6.1.1.4'

loop_
_geom_angle_atom_site_label_1
_geom_angle_atom_site_label_2
_geom_angle_atom_site_label_3
_geom_angle
C3A C2 C1 111(3)
C3A C2 N3C 6(5)
C1 C2 N3C 108(3)
C3A C2 N3B 7(4)
C1 C2 N3B 118.6(9)
N3C C2 N3B 11(2)
C3A C2 C5 124(4)
C1 C2 C5 124.6(4)
N3C C2 C5 127(3)
N3B C2 C5 116.7(9)
N3C C4 C3A 7(3)
N3C C4 O1C 107(4)
C3A C4 O1C 103(2)
N3C C4 N3B 8(3)
C3A C4 N3B 9(2)
O1C C4 N3B 111.5(13)
N3C C4 C16 128(4)
C3A C4 C16 132(2)
O1C C4 C16 125.4(8)
N3B C4 C16 123.0(11)
N3C C4 S1A 112(4)
C3A C4 S1A 107(2)
O1C C4 S1A 5.4(8)
N3B C4 S1A 116.4(12)
C16 C4 S1A 120.3(4)
N3C C4 S1B 113(4)
C3A C4 S1B 109(2)
O1C C4 S1B 8.6(9)
N3B C4 S1B 118.3(11)
C16 C4 S1B 118.6(4)
S1A C4 S1B 7.7(4)
C9 C5 C2 128.6(4)
C9 C5 C6 109.7(4)
C2 C5 C6 121.7(4)
F2 C6 F1 103.1(4)
F2 C6 C5 112.2(4)
F1 C6 C5 114.4(4)
F2 C6 C7 113.9(5)
F1 C6 C7 108.0(5)
C5 C6 C7 105.5(4)
F2 C6 C7A 95.5(9)
F1 C6 C7A 130.6(10)
C5 C6 C7A 99.5(8)
C7 C6 C7A 24.8(8)
C7A C8 F5 123.7(11)
C7A C8 F6 89.7(12)
F5 C8 F6 105.8(4)
C7A C8 C9 108.6(10)
F5 C8 C9 114.1(4)
F6 C8 C9 112.2(4)
C7A C8 C7 24.9(11)
F5 C8 C7 107.0(4)
F6 C8 C7 113.2(5)
C9 C8 C7 104.6(4)
C5 C9 C11 127.5(4)
C5 C9 C8 110.6(4)
C11 C9 C8 121.9(4)
C11 C10 O2C 101.2(10)
C11 C10 C15 131.1(4)
O2C C10 C15 127.6(10)
C11 C10 S2A 116.9(5)
O2C C10 S2A 17.7(10)
C15 C10 S2A 111.7(5)
C11 C10 S2B 107.9(4)
O2C C10 S2B 7.1(11)
C15 C10 S2B 121.0(4)
S2A C10 S2B 10.7(4)
N12C C11 C10 113(2)
N12C C11 N12B 9(2)
C10 C11 N12B 111.2(12)
N12C C11 C9 122(2)
C10 C11 C9 124.8(4)
N12B C11 C9 123.9(12)
N12C C11 C12A 14.0(17)
C10 C11 C12A 120.9(12)
N12B C11 C12A 9.9(18)
C9 C11 C12A 114.2(11)
N12B C13 N12C 10(3)
N12B C13 C12A 8(3)
N12C C13 C12A 17.4(15)
N12B C13 C22 125.7(15)
N12C C13 C22 131.7(18)
C12A C13 C22 117.8(13)
N12B C13 O2C 103.6(17)
N12C C13 O2C 98(2)
C12A C13 O2C 111.2(15)
C22 C13 O2C 130.2(10)
N12B C13 S2B 117.8(14)
N12C C13 S2B 111.7(18)
C12A C13 S2B 125.4(12)
C22 C13 S2B 116.4(5)
O2C C13 S2B 14.3(9)
N12B C13 S2A 111.5(15)
N12C C13 S2A 104.8(19)
C12A C13 S2A 119.4(13)
C22 C13 S2A 122.7(5)
O2C C13 S2A 10.7(8)
S2B C13 S2A 7.9(3)
C1 C14 H14A 109.5
C1 C14 H14B 109.5
H14A C14 H14B 109.5
C1 C14 H14C 109.5
H14A C14 H14C 109.5
H14B C14 H14C 109.5
C10 C15 H15A 109.5
C10 C15 H15B 109.5
H15A C15 H15B 109.5
C10 C15 H15C 109.5
H15A C15 H15C 109.5
H15B C15 H15C 109.5
C17 C16 C21 118.0(4)
C17 C16 C4 119.7(4)
C21 C16 C4 122.3(4)
C18 C17 C16 120.7(4)
C18 C17 H17 119.6
C16 C17 H17 119.6
C19 C18 C17 120.1(4)
C19 C18 H18 119.9
C17 C18 H18 119.9
C20 C19 C18 120.1(4)
C20 C19 H19 120.0
C18 C19 H19 120.0
C19 C20 C21 120.1(5)
C19 C20 H20 120.0
C21 C20 H20 120.0
C20 C21 C16 121.0(4)
C20 C21 H21 119.5
C16 C21 H21 119.5
C23 C22 C27 117.1(5)
C23 C22 C13 120.1(5)
C27 C22 C13 122.8(5)
C22 C23 C24 122.2(5)
C22 C23 H23 118.9
C24 C23 H23 118.9
C25 C24 C23 119.9(7)
C25 C24 H24 120.1
C23 C24 H24 120.1
C24 C25 C26 120.5(7)
C24 C25 H25 119.7
C26 C25 H25 119.7
C25 C26 C27 120.2(6)
C25 C26 H26 119.9
C27 C26 H26 119.9
C26 C27 C22 120.1(6)
C26 C27 H27 120.0
C22 C27 H27 120.0
C8 F6 C7A 43.7(7)
C1 S1A C4 89.9(5)
C10 S2A C13 85.2(4)
C2 C3A C4 119(5)
C2 C3A H3A 120.4
C4 C3A H3A 120.4
C13 C12A C11 97.1(18)
C13 C12A H12A 131.5
C11 C12A H12A 131.5
C1 S1B C4 87.3(4)
C13 S2B C10 88.5(3)
C4 N3B C2 102.8(10)
C13 N12B C11 115(2)
C4 O1C C1 110.2(13)
C10 O2C C13 109.1(14)
C4 N3C C2 117(6)
C11 N12C C13 117(3)
C2 C1 C14 130.3(4)
C2 C1 O1C 96.6(8)
C14 C1 O1C 133.0(8)
C2 C1 S1A 111.6(5)
C14 C1 S1A 117.8(5)
O1C C1 S1A 15.3(8)
C2 C1 S1B 112.8(4)
C14 C1 S1B 116.9(4)
O1C C1 S1B 17.1(7)
S1A C1 S1B 8.0(4)
F3 C7 F4 111.6(6)
F3 C7 C6 112.2(6)
F4 C7 C6 112.5(5)
F3 C7 C8 110.6(5)
F4 C7 C8 108.3(6)
C6 C7 C8 101.1(5)
C8 C7A F3A 126.5(17)
C8 C7A F4A 115(2)
F3A C7A F4A 93.4(16)
C8 C7A C6 109.2(14)
F3A C7A C6 105.3(16)
F4A C7A C6 105.1(14)
C8 C7A F6 46.6(9)
F3A C7A F6 123.4(15)
F4A C7A F6 68.8(13)
C6 C7A F6 130.9(14)

loop_
_geom_bond_atom_site_label_1
_geom_bond_atom_site_label_2
_geom_bond_distance
C2 C3A 1.29(4)
C2 C1 1.362(6)
C2 N3C 1.43(6)
C2 N3B 1.45(3)
C2 C5 1.461(6)
C4 N3C 1.17(5)
C4 C3A 1.29(7)
C4 O1C 1.34(2)
C4 N3B 1.40(2)
C4 C16 1.465(6)
C4 S1A 1.752(11)
C4 S1B 1.787(8)
C5 C9 1.350(6)
C5 C6 1.499(6)
C6 F2 1.338(5)
C6 F1 1.356(5)
C6 C7 1.507(8)
C6 C7A 1.64(2)
C8 C7A 1.28(2)
C8 F5 1.331(5)
C8 F6 1.345(5)
C8 C9 1.490(6)
C8 C7 1.589(8)
C9 C11 1.461(6)
C10 C11 1.354(6)
C10 O2C 1.46(2)
C10 C15 1.506(6)
C10 S2A 1.644(11)
C10 S2B 1.813(7)
C11 N12C 1.24(3)
C11 N12B 1.39(3)
C11 C12A 1.51(3)
C13 N12B 1.23(2)
C13 N12C 1.36(4)
C13 C12A 1.44(3)
C13 C22 1.461(7)
C13 O2C 1.49(3)
C13 S2B 1.622(9)
C13 S2A 1.894(11)
C14 C1 1.500(6)
C14 H14A 0.9800
C14 H14B 0.9800
C14 H14C 0.9800
C15 H15A 0.9800
C15 H15B 0.9800
C15 H15C 0.9800
C16 C17 1.380(6)
C16 C21 1.384(6)
C17 C18 1.378(6)
C17 H17 0.9500
C18 C19 1.366(6)
C18 H18 0.9500
C19 C20 1.363(6)
C19 H19 0.9500
C20 C21 1.373(6)
C20 H20 0.9500
C21 H21 0.9500
C22 C23 1.368(7)
C22 C27 1.408(7)
C23 C24 1.385(7)
C23 H23 0.9500
C24 C25 1.353(8)
C24 H24 0.9500
C25 C26 1.356(8)
C25 H25 0.9500
C26 C27 1.399(8)
C26 H26 0.9500
C27 H27 0.9500
F6 C7A 1.85(3)
S1A C1 1.669(9)
C3A H3A 0.9500
C12A H12A 0.9500
S1B C1 1.717(7)
O1C C1 1.605(16)
F3 C7 1.292(8)
F4 C7 1.371(9)
F4A C7A 1.45(3)
F3A C7A 1.43(3)

loop_
_geom_torsion_atom_site_label_1
_geom_torsion_atom_site_label_2
_geom_torsion_atom_site_label_3
_geom_torsion_atom_site_label_4
_geom_torsion
C3A C2 C5 C9 -143(3)
C1 C2 C5 C9 40.8(7)
N3C C2 C5 C9 -137(2)
N3B C2 C5 C9 -142.5(13)
C3A C2 C5 C6 39(3)
C1 C2 C5 C6 -137.3(4)
N3C C2 C5 C6 45(2)
N3B C2 C5 C6 39.4(13)
C9 C5 C6 F2 99.1(4)
C2 C5 C6 F2 -82.5(5)
C9 C5 C6 F1 -144.0(4)
C2 C5 C6 F1 34.5(6)
C9 C5 C6 C7 -25.5(6)
C2 C5 C6 C7 152.9(5)
C9 C5 C6 C7A -0.8(10)
C2 C5 C6 C7A 177.6(10)
C2 C5 C9 C11 14.7(7)
C6 C5 C9 C11 -167.0(4)
C2 C5 C9 C8 -168.7(4)
C6 C5 C9 C8 9.6(5)
C7A C8 C9 C5 -16.5(14)
F5 C8 C9 C5 125.8(4)
F6 C8 C9 C5 -114.0(4)
C7 C8 C9 C5 9.2(6)
C7A C8 C9 C11 160.3(13)
F5 C8 C9 C11 -57.4(6)
F6 C8 C9 C11 62.8(5)
C7 C8 C9 C11 -174.0(5)
O2C C10 C11 N12C 12.8(19)
C15 C10 C11 N12C -169.9(16)
S2A C10 C11 N12C 4.2(17)
S2B C10 C11 N12C 10.4(17)
O2C C10 C11 N12B 2.7(15)
C15 C10 C11 N12B -180.0(12)
S2A C10 C11 N12B -5.9(13)
S2B C10 C11 N12B 0.3(12)
O2C C10 C11 C9 -176.2(9)
C15 C10 C11 C9 1.1(8)
S2A C10 C11 C9 175.2(5)
S2B C10 C11 C9 -178.6(4)
O2C C10 C11 C12A 0.1(16)
C15 C10 C11 C12A 177.4(14)
S2A C10 C11 C12A -8.5(15)
S2B C10 C11 C12A -2.4(14)
C5 C9 C11 N12C -144.6(19)
C8 C9 C11 N12C 39(2)
C5 C9 C11 C10 45.1(7)
C8 C9 C11 C10 -131.1(5)
C5 C9 C11 N12B -133.6(14)
C8 C9 C11 N12B 50.1(14)
C5 C9 C11 C12A -131.4(13)
C8 C9 C11 C12A 52.4(14)
N3C C4 C16 C17 -21(3)
C3A C4 C16 C17 -14(3)
O1C C4 C16 C17 162.7(13)
N3B C4 C16 C17 -13.7(14)
S1A C4 C16 C17 160.4(5)
S1B C4 C16 C17 169.0(4)
N3C C4 C16 C21 158(2)
C3A C4 C16 C21 165(3)
O1C C4 C16 C21 -18.4(14)
N3B C4 C16 C21 165.2(13)
S1A C4 C16 C21 -20.8(7)
S1B C4 C16 C21 -12.2(6)
C21 C16 C17 C18 1.7(7)
C4 C16 C17 C18 -179.4(4)
C16 C17 C18 C19 -0.9(7)
C17 C18 C19 C20 -0.3(7)
C18 C19 C20 C21 0.7(8)
C19 C20 C21 C16 0.1(8)
C17 C16 C21 C20 -1.3(7)
C4 C16 C21 C20 179.9(4)
N12B C13 C22 C23 -8.6(16)
N12C C13 C22 C23 2(2)
C12A C13 C22 C23 -10.6(15)
O2C C13 C22 C23 -179.5(11)
S2B C13 C22 C23 176.3(4)
S2A C13 C22 C23 170.9(4)
N12B C13 C22 C27 168.8(15)
N12C C13 C22 C27 179.6(19)
C12A C13 C22 C27 166.8(14)
O2C C13 C22 C27 -2.1(13)
S2B C13 C22 C27 -6.3(6)
S2A C13 C22 C27 -11.7(7)
C27 C22 C23 C24 0.3(8)
C13 C22 C23 C24 177.8(5)
C22 C23 C24 C25 -0.6(8)
C23 C24 C25 C26 0.8(9)
C24 C25 C26 C27 -0.7(10)
C25 C26 C27 C22 0.4(9)
C23 C22 C27 C26 -0.2(7)
C13 C22 C27 C26 -177.7(5)
F5 C8 F6 C7A -125.0(10)
C9 C8 F6 C7A 109.9(10)
C7 C8 F6 C7A -8.2(11)
N3C C4 S1A C1 -2(2)
C3A C4 S1A C1 -7(3)
O1C C4 S1A C1 18(13)
N3B C4 S1A C1 -8.4(12)
C16 C4 S1A C1 177.2(4)
S1B C4 S1A C1 98(3)
C11 C10 S2A C13 6.5(5)
O2C C10 S2A C13 -22(3)
C15 C10 S2A C13 -178.3(4)
S2B C10 S2A C13 -26.9(13)
N12B C13 S2A C10 -6.1(13)
N12C C13 S2A C10 -14.3(14)
C12A C13 S2A C10 -4.1(14)
C22 C13 S2A C10 174.4(4)
O2C C13 S2A C10 37(5)
S2B C13 S2A C10 137(3)
C1 C2 C3A C4 -3(5)
N3C C2 C3A C4 57(48)
N3B C2 C3A C4 178(100)
C5 C2 C3A C4 180(2)
N3C C4 C3A C2 -124(50)
O1C C4 C3A C2 5(5)
N3B C4 C3A C2 -179(100)
C16 C4 C3A C2 -177.7(19)
S1A C4 C3A C2 8(5)
S1B C4 C3A C2 0(5)
N12B C13 C12A C11 14(13)
N12C C13 C12A C11 36(4)
C22 C13 C12A C11 -177.9(8)
O2C C13 C12A C11 -7(2)
S2B C13 C12A C11 -5(2)
S2A C13 C12A C11 1(2)
N12C C11 C12A C13 -53(8)
C10 C11 C12A C13 4(2)
N12B C11 C12A C13 -10(11)
C9 C11 C12A C13 -178.9(9)
N3C C4 S1B C1 9(2)
C3A C4 S1B C1 3(2)
O1C C4 S1B C1 -36(6)
N3B C4 S1B C1 3.2(13)
C16 C4 S1B C1 -179.4(4)
S1A C4 S1B C1 -75(3)
N12B C13 S2B C10 1.2(15)
N12C C13 S2B C10 -8.1(15)
C12A C13 S2B C10 4.2(16)
C22 C13 S2B C10 176.7(4)
O2C C13 S2B C10 10(4)
S2A C13 S2B C10 -38(2)
C11 C10 S2B C13 -0.8(4)
O2C C10 S2B C13 -21(7)
C15 C10 S2B C13 179.5(4)
S2A C10 S2B C13 148.2(16)
N3C C4 N3B C2 -49(31)
C3A C4 N3B C2 1(20)
O1C C4 N3B C2 5(2)
C16 C4 N3B C2 -178.1(7)
S1A C4 N3B C2 7.7(19)
S1B C4 N3B C2 -1(2)
C3A C2 N3B C4 -1(25)
C1 C2 N3B C4 -3(2)
N3C C2 N3B C4 24(11)
C5 C2 N3B C4 180.0(9)
N12C C13 N12B C11 55(13)
C12A C13 N12B C11 -163(16)
C22 C13 N12B C11 -176.3(9)
O2C C13 N12B C11 -3(2)
S2B C13 N12B C11 -1(2)
S2A C13 N12B C11 4(2)
N12C C11 N12B C13 -101(21)
C10 C11 N12B C13 1(2)
C9 C11 N12B C13 179.4(12)
C12A C11 N12B C13 167(14)
N3C C4 O1C C1 1(3)
C3A C4 O1C C1 -5(3)
N3B C4 O1C C1 -5(2)
C16 C4 O1C C1 177.9(7)
S1A C4 O1C C1 -160(14)
S1B C4 O1C C1 138(7)
C11 C10 O2C C13 -4.6(13)
C15 C10 O2C C13 177.9(6)
S2A C10 O2C C13 149(3)
S2B C10 O2C C13 156(8)
N12B C13 O2C C10 5.1(19)
N12C C13 O2C C10 -3.8(19)
C12A C13 O2C C10 8(2)
C22 C13 O2C C10 177.5(6)
S2B C13 O2C C10 -167(5)
S2A C13 O2C C10 -134(6)
C3A C4 N3C C2 47(45)
O1C C4 N3C C2 -5(4)
N3B C4 N3C C2 123(33)
C16 C4 N3C C2 178.3(13)
S1A C4 N3C C2 -3(4)
S1B C4 N3C C2 -11(4)
C3A C2 N3C C4 -114(48)
C1 C2 N3C C4 7(3)
N3B C2 N3C C4 -148(13)
C5 C2 N3C C4 -174.7(19)
C10 C11 N12C C13 -18(3)
N12B C11 N12C C13 65(18)
C9 C11 N12C C13 170.9(16)
C12A C11 N12C C13 111(9)
N12B C13 N12C C11 -111(14)
C12A C13 N12C C11 -128(6)
C22 C13 N12C C11 -168.6(15)
O2C C13 N12C C11 13(3)
S2B C13 N12C C11 17(3)
S2A C13 N12C C11 21(3)
C3A C2 C1 C14 -176(3)
N3C C2 C1 C14 178.9(16)
N3B C2 C1 C14 -175.6(13)
C5 C2 C1 C14 1.0(7)
C3A C2 C1 O1C 0(3)
N3C C2 C1 O1C -5.3(18)
N3B C2 C1 O1C 0.2(16)
C5 C2 C1 O1C 176.8(9)
C3A C2 C1 S1A -3(3)
N3C C2 C1 S1A -8.2(17)
N3B C2 C1 S1A -2.7(14)
C5 C2 C1 S1A 173.9(5)
C3A C2 C1 S1B 6(3)
N3C C2 C1 S1B 0.3(17)
N3B C2 C1 S1B 5.8(14)
C5 C2 C1 S1B -177.6(4)
C4 O1C C1 C2 3.1(15)
C4 O1C C1 C14 178.7(7)
C4 O1C C1 S1A 173(5)
C4 O1C C1 S1B -159(4)
C4 S1A C1 C2 5.9(6)
C4 S1A C1 C14 179.8(4)
C4 S1A C1 O1C -5(4)
C4 S1A C1 S1B -95(4)
C4 S1B C1 C2 -4.7(4)
C4 S1B C1 C14 176.5(4)
C4 S1B C1 O1C 14(3)
C4 S1B C1 S1A 78(4)
F2 C6 C7 F3 147.4(5)
F1 C6 C7 F3 33.5(6)
C5 C6 C7 F3 -89.2(6)
C7A C6 C7 F3 -168(2)
F2 C6 C7 F4 20.5(8)
F1 C6 C7 F4 -93.3(7)
C5 C6 C7 F4 143.9(6)
C7A C6 C7 F4 65(2)
F2 C6 C7 C8 -94.8(5)
F1 C6 C7 C8 151.4(4)
C5 C6 C7 C8 28.7(6)
C7A C6 C7 C8 -50(2)
C7A C8 C7 F3 -162(3)
F5 C8 C7 F3 -25.8(7)
F6 C8 C7 F3 -141.8(5)
C9 C8 C7 F3 95.7(5)
C7A C8 C7 F4 -39(2)
F5 C8 C7 F4 96.8(6)
F6 C8 C7 F4 -19.3(7)
C9 C8 C7 F4 -141.7(5)
C7A C8 C7 C6 79(2)
F5 C8 C7 C6 -144.8(5)
F6 C8 C7 C6 99.1(5)
C9 C8 C7 C6 -23.4(6)
F5 C8 C7A F3A 5(3)
F6 C8 C7A F3A -104(2)
C9 C8 C7A F3A 143(2)
C7 C8 C7A F3A 58(2)
F5 C8 C7A F4A 119.7(16)
F6 C8 C7A F4A 10.9(16)
C9 C8 C7A F4A -102.5(16)
C7 C8 C7A F4A 173(4)
F5 C8 C7A C6 -122.6(11)
F6 C8 C7A C6 128.6(14)
C9 C8 C7A C6 15.2(18)
C7 C8 C7A C6 -70(2)
F5 C8 C7A F6 108.8(9)
C9 C8 C7A F6 -113.3(6)
C7 C8 C7A F6 162(2)
F2 C6 C7A C8 -123.1(15)
F1 C6 C7A C8 124.5(14)
C5 C6 C7A C8 -9.5(17)
C7 C6 C7A C8 97(2)
F2 C6 C7A F3A 98.4(14)
F1 C6 C7A F3A -14(2)
C5 C6 C7A F3A -148.0(13)
C7 C6 C7A F3A -41.5(17)
F2 C6 C7A F4A 0.4(16)
F1 C6 C7A F4A -112.0(16)
C5 C6 C7A F4A 114.0(14)
C7 C6 C7A F4A -140(3)
F2 C6 C7A F6 -74.4(16)
F1 C6 C7A F6 173.2(10)
C5 C6 C7A F6 39.2(17)
C7 C6 C7A F6 146(3)
C8 F6 C7A F3A 111(2)
C8 F6 C7A F4A -169.4(16)
C8 F6 C7A C6 -77.4(16)
